data_4328922
loop_
_publ_author_name
'Benjamin Oelkers'
'Alexander Venker'
'J\"org Sundermeyer'

_publ_section_title
;
 Molybdenum 1,4-Diazabuta-1,3-diene Tricarbonyl Solvento Complexes
 Revisited: From Solvatochromism to Attractive Ligand-Ligand Interaction
;
_journal_name_full 'Inorganic Chemistry'
_journal_page_first 4636
_journal_page_last 4643
_journal_paper_doi 10.1021/ic202517w
_journal_volume 51
_journal_year 2012
_chemical_formula_moiety 'C26 H31 Mo N3 O4'
_chemical_formula_sum 'C26 H31 Mo N3 O4'
_chemical_formula_weight 545.48
_chemical_name_systematic
;
 ?
;
_space_group_IT_number 7
_symmetry_cell_setting monoclinic
_symmetry_space_group_name_Hall 'P -2yac'
_symmetry_space_group_name_H-M 'P 1 n 1'
_atom_sites_solution_hydrogens geom
_atom_sites_solution_primary direct
_atom_sites_solution_secondary difmap
_audit_creation_method SHELXL-97
_cell_angle_alpha 90.00
_cell_angle_beta 97.791(5)
_cell_angle_gamma 90.00
_cell_formula_units_Z 2
_cell_length_a 10.7137(6)
_cell_length_b 8.6261(4)
_cell_length_c 14.0551(9)
_cell_measurement_reflns_used 36162
_cell_measurement_temperature 100(2)
_cell_measurement_theta_max 27.23
_cell_measurement_theta_min 1.91
_cell_volume 1286.95(13)
_computing_cell_refinement 'STOE X-AREA'
_computing_data_collection 'STOE X-AREA'
_computing_data_reduction 'STOE X-RED'
_computing_molecular_graphics 'DIAMOND (Brandenburg, 2011)'
_computing_publication_material 'WinGX publication routines (Farrugia, 1999)'
_computing_structure_refinement 'SHELXL-97 (Sheldrick, 1997)'
_computing_structure_solution 'SIR2004 (Giacovazzo et al, 2004)'
_diffrn_ambient_temperature 100(2)
_diffrn_detector_area_resol_mean 6.67
_diffrn_measured_fraction_theta_full 0.995
_diffrn_measured_fraction_theta_max 0.989
_diffrn_measurement_device_type 'STOE IPDS 2T'
_diffrn_measurement_method 'rotation method'
_diffrn_radiation_monochromator graphite
_diffrn_radiation_source 'fine-focus sealed tube'
_diffrn_radiation_type MoK\a
_diffrn_radiation_wavelength 0.71073
_diffrn_reflns_av_R_equivalents 0.0306
_diffrn_reflns_av_sigmaI/netI 0.0189
_diffrn_reflns_limit_h_max 13
_diffrn_reflns_limit_h_min -13
_diffrn_reflns_limit_k_max 10
_diffrn_reflns_limit_k_min -10
_diffrn_reflns_limit_l_max 15
_diffrn_reflns_limit_l_min -17
_diffrn_reflns_number 8048
_diffrn_reflns_theta_full 25.00
_diffrn_reflns_theta_max 26.76
_diffrn_reflns_theta_min 2.36
_exptl_absorpt_coefficient_mu 0.545
_exptl_absorpt_correction_T_max 1.1473
_exptl_absorpt_correction_T_min 0.6357
_exptl_absorpt_correction_type multi-scan
_exptl_absorpt_process_details
;
[c.f. r.h. blessing, acta cryst. (1995), a51, 33-38]
;
_exptl_crystal_colour blue
_exptl_crystal_density_diffrn 1.408
_exptl_crystal_description block
_exptl_crystal_F_000 564
_exptl_crystal_size_max 0.34
_exptl_crystal_size_mid 0.24
_exptl_crystal_size_min 0.14
_refine_diff_density_max 0.724
_refine_diff_density_min -1.188
_refine_diff_density_rms 0.082
_refine_ls_abs_structure_details 'Flack H D (1983), Acta Cryst. A39, 876-881'
_refine_ls_abs_structure_Flack -0.03(3)
_refine_ls_extinction_method none
_refine_ls_goodness_of_fit_ref 1.059
_refine_ls_hydrogen_treatment constr
_refine_ls_matrix_type full
_refine_ls_number_parameters 315
_refine_ls_number_reflns 4932
_refine_ls_number_restraints 2
_refine_ls_restrained_S_all 1.059
_refine_ls_R_factor_all 0.0378
_refine_ls_R_factor_gt 0.0375
_refine_ls_shift/su_max 0.001
_refine_ls_shift/su_mean 0.000
_refine_ls_structure_factor_coef Fsqd
_refine_ls_weighting_details 'calc w=1/[\s^2^(Fo^2^)+(0.0861P)^2^+0.1029P] where P=(Fo^2^+2Fc^2^)/3'
_refine_ls_weighting_scheme calc
_refine_ls_wR_factor_gt 0.0996
_refine_ls_wR_factor_ref 0.0998
_reflns_number_gt 4873
_reflns_number_total 4932
_reflns_threshold_expression >2sigma(I)
_cod_data_source_file ic202517w_si_001_07.cif
_cod_data_source_block compound6
_cod_original_cell_volume 1286.95(12)
_cod_original_sg_symbol_H-M 'P n'
_cod_database_code 4328922

loop_
_symmetry_equiv_pos_as_xyz
'x, y, z'
'x+1/2, -y, z+1/2'

loop_
_atom_site_label
_atom_site_type_symbol
_atom_site_fract_x
_atom_site_fract_y
_atom_site_fract_z
_atom_site_U_iso_or_equiv
_atom_site_adp_type
_atom_site_occupancy
_atom_site_symmetry_multiplicity
_atom_site_calc_flag
_atom_site_refinement_flags
C1 C 0.5564(3) 0.9429(4) 0.4912(2) 0.0231(6) Uani 1 1 d .
C2 C 0.6648(3) 1.0084(5) 0.5576(3) 0.0343(8) Uani 1 1 d .
H2A H 0.7404 0.9462 0.5535 0.051 Uiso 1 1 calc R
H2B H 0.6449 1.0062 0.6236 0.051 Uiso 1 1 calc R
H2C H 0.6799 1.1156 0.5392 0.051 Uiso 1 1 calc R
C3 C 0.6850(4) 0.7602(3) 0.4236(3) 0.0228(8) Uani 1 1 d .
C4 C 0.7566(3) 0.8315(4) 0.3593(2) 0.0252(6) Uani 1 1 d .
C5 C 0.8714(5) 0.7614(3) 0.3463(7) 0.0276(12) Uani 1 1 d .
H5 H 0.9221 0.8064 0.3032 0.033 Uiso 1 1 calc R
C6 C 0.9116(3) 0.6283(4) 0.3953(3) 0.0302(7) Uani 1 1 d .
H6 H 0.9893 0.5821 0.3852 0.036 Uiso 1 1 calc R
C7 C 0.8396(3) 0.5612(4) 0.4590(2) 0.0296(7) Uani 1 1 d .
H7 H 0.8690 0.4704 0.4932 0.036 Uiso 1 1 calc R
C8 C 0.7240(3) 0.6261(4) 0.4737(2) 0.0254(6) Uani 1 1 d .
C9 C 0.7138(3) 0.9780(4) 0.3074(3) 0.0313(7) Uani 1 1 d .
H9A H 0.7206 1.0646 0.3530 0.047 Uiso 1 1 calc R
H9B H 0.6259 0.9667 0.2781 0.047 Uiso 1 1 calc R
H9C H 0.7668 0.9986 0.2573 0.047 Uiso 1 1 calc R
C10 C 0.6468(3) 0.5505(4) 0.5423(3) 0.0340(8) Uani 1 1 d .
H10A H 0.6148 0.6300 0.5825 0.051 Uiso 1 1 calc R
H10B H 0.6994 0.4771 0.5831 0.051 Uiso 1 1 calc R
H10C H 0.5759 0.4952 0.5061 0.051 Uiso 1 1 calc R
C11 C 0.4317(3) 1.0178(3) 0.4848(2) 0.0237(6) Uani 1 1 d .
C12 C 0.4162(3) 1.1587(4) 0.5442(3) 0.0373(8) Uani 1 1 d .
H12A H 0.4529 1.2486 0.5156 0.056 Uiso 1 1 calc R
H12B H 0.4591 1.1425 0.6095 0.056 Uiso 1 1 calc R
H12C H 0.3264 1.1773 0.5463 0.056 Uiso 1 1 calc R
C13 C 0.2276(3) 1.0424(3) 0.3992(2) 0.0230(6) Uani 1 1 d .
C14 C 0.1283(3) 1.0128(3) 0.4522(2) 0.0228(5) Uani 1 1 d .
C15 C 0.0164(3) 1.0963(4) 0.4279(2) 0.0260(6) Uani 1 1 d .
H15 H -0.0526 1.0776 0.4623 0.031 Uiso 1 1 calc R
C16 C 0.0038(3) 1.2046(4) 0.3556(3) 0.0288(6) Uani 1 1 d .
H16 H -0.0732 1.2594 0.3403 0.035 Uiso 1 1 calc R
C17 C 0.1042(4) 1.2340(4) 0.3046(4) 0.0290(8) Uani 1 1 d .
H17 H 0.0956 1.3099 0.2552 0.035 Uiso 1 1 calc R
C18 C 0.2175(3) 1.1528(4) 0.3256(2) 0.0254(6) Uani 1 1 d .
C19 C 0.1392(3) 0.8996(4) 0.5335(2) 0.0293(6) Uani 1 1 d .
H19A H 0.1027 0.8001 0.5104 0.044 Uiso 1 1 calc R
H19B H 0.0938 0.9395 0.5843 0.044 Uiso 1 1 calc R
H19C H 0.2282 0.8851 0.5589 0.044 Uiso 1 1 calc R
C20 C 0.3271(3) 1.1875(4) 0.2721(3) 0.0313(7) Uani 1 1 d .
H20A H 0.4014 1.2132 0.3180 0.047 Uiso 1 1 calc R
H20B H 0.3060 1.2754 0.2287 0.047 Uiso 1 1 calc R
H20C H 0.3452 1.0963 0.2346 0.047 Uiso 1 1 calc R
C21 C 0.4175(3) 0.8095(4) 0.2242(2) 0.0249(6) Uani 1 1 d .
C22 C 0.2228(3) 0.6881(4) 0.2828(2) 0.0261(6) Uani 1 1 d .
C23 C 0.4697(3) 0.5517(3) 0.3099(2) 0.0261(6) Uani 1 1 d .
C24 C 0.2738(3) 0.5432(3) 0.5052(2) 0.0232(6) Uani 1 1 d .
H24 H 0.2327 0.4906 0.4504 0.028 Uiso 1 1 calc R
C25 C 0.3021(3) 0.5826(5) 0.6768(3) 0.0362(8) Uani 1 1 d .
H25A H 0.3586 0.6643 0.6596 0.054 Uiso 1 1 calc R
H25B H 0.3504 0.5071 0.7190 0.054 Uiso 1 1 calc R
H25C H 0.2365 0.6285 0.7102 0.054 Uiso 1 1 calc R
C26 C 0.1469(3) 0.3901(4) 0.6003(3) 0.0306(7) Uani 1 1 d .
H26A H 0.1220 0.3389 0.5384 0.046 Uiso 1 1 calc R
H26B H 0.0735 0.4413 0.6210 0.046 Uiso 1 1 calc R
H26C H 0.1801 0.3128 0.6482 0.046 Uiso 1 1 calc R
N1 N 0.5640(2) 0.8276(3) 0.43350(18) 0.0215(5) Uani 1 1 d .
N2 N 0.3455(2) 0.9604(3) 0.41973(19) 0.0214(5) Uani 1 1 d .
N3 N 0.2440(2) 0.5052(3) 0.59021(18) 0.0235(5) Uani 1 1 d .
O1 O 0.4302(2) 0.8398(3) 0.14514(17) 0.0323(5) Uani 1 1 d .
O2 O 0.1239(2) 0.6663(3) 0.23775(18) 0.0342(5) Uani 1 1 d .
O3 O 0.5276(2) 0.4492(3) 0.2850(2) 0.0396(6) Uani 1 1 d .
O4 O 0.3531(2) 0.6444(3) 0.49303(16) 0.0251(4) Uani 1 1 d .
Mo1 Mo 0.38963(5) 0.73977(2) 0.35048(4) 0.01989(9) Uani 1 1 d .

loop_
_atom_site_aniso_label
_atom_site_aniso_U_11
_atom_site_aniso_U_22
_atom_site_aniso_U_33
_atom_site_aniso_U_23
_atom_site_aniso_U_13
_atom_site_aniso_U_12
C1 0.0180(13) 0.0298(14) 0.0208(14) -0.0057(11) 0.0007(11) -0.0029(10)
C2 0.0209(14) 0.044(2) 0.036(2) -0.0135(16) -0.0014(13) 0.0003(13)
C3 0.0176(17) 0.0275(17) 0.024(2) -0.0030(10) 0.0067(15) 0.0002(9)
C4 0.0192(13) 0.0298(15) 0.0273(16) -0.0026(11) 0.0055(11) -0.0026(11)
C5 0.019(3) 0.0376(17) 0.028(2) -0.0024(15) 0.007(3) -0.0034(11)
C6 0.0175(12) 0.0386(17) 0.0348(18) -0.0100(14) 0.0051(12) 0.0019(11)
C7 0.0266(15) 0.0300(16) 0.0322(18) -0.0017(12) 0.0032(13) 0.0042(12)
C8 0.0222(13) 0.0298(15) 0.0246(15) -0.0025(11) 0.0045(12) 0.0005(11)
C9 0.0214(13) 0.0409(18) 0.0318(18) 0.0067(14) 0.0049(12) -0.0034(12)
C10 0.0281(16) 0.0356(18) 0.039(2) 0.0094(14) 0.0066(15) 0.0015(13)
C11 0.0208(13) 0.0255(14) 0.0249(15) -0.0051(11) 0.0037(11) -0.0018(10)
C12 0.0264(15) 0.0407(18) 0.044(2) -0.0183(16) 0.0015(14) 0.0049(13)
C13 0.0180(12) 0.0265(14) 0.0246(15) -0.0046(11) 0.0034(11) -0.0007(10)
C14 0.0192(12) 0.0269(13) 0.0226(14) -0.0043(11) 0.0035(11) 0.0002(10)
C15 0.0191(13) 0.0325(15) 0.0270(15) -0.0058(12) 0.0051(11) 0.0016(11)
C16 0.0216(14) 0.0320(15) 0.0327(19) -0.0031(15) 0.0037(13) 0.0033(13)
C17 0.0283(19) 0.0280(16) 0.030(2) 0.0020(12) 0.0028(17) 0.0014(11)
C18 0.0208(12) 0.0265(14) 0.0292(16) -0.0030(11) 0.0042(12) -0.0038(11)
C19 0.0238(14) 0.0375(17) 0.0282(17) 0.0013(12) 0.0094(12) 0.0037(12)
C20 0.0245(14) 0.0350(18) 0.0362(19) 0.0075(14) 0.0110(13) -0.0026(13)
C21 0.0182(13) 0.0324(16) 0.0251(16) -0.0002(12) 0.0068(11) 0.0007(11)
C22 0.0229(15) 0.0322(17) 0.0255(16) -0.0020(13) 0.0116(13) 0.0025(12)
C23 0.0234(13) 0.0263(14) 0.0307(16) -0.0005(12) 0.0112(12) -0.0055(11)
C24 0.0198(12) 0.0263(14) 0.0244(16) 0.0020(11) 0.0065(11) 0.0012(10)
C25 0.0396(18) 0.046(2) 0.0236(16) 0.0017(14) 0.0053(14) -0.0155(15)
C26 0.0284(14) 0.0314(15) 0.0341(17) 0.0020(13) 0.0116(13) -0.0061(12)
N1 0.0162(11) 0.0266(12) 0.0227(13) 0.0012(9) 0.0060(9) -0.0004(9)
N2 0.0172(10) 0.0248(12) 0.0233(13) -0.0009(9) 0.0068(9) -0.0002(8)
N3 0.0217(11) 0.0286(13) 0.0214(13) -0.0003(9) 0.0072(9) -0.0027(9)
O1 0.0265(10) 0.0474(14) 0.0248(12) 0.0058(10) 0.0102(9) 0.0049(10)
O2 0.0212(11) 0.0508(15) 0.0310(13) -0.0086(11) 0.0047(9) -0.0069(10)
O3 0.0350(13) 0.0294(12) 0.0596(18) -0.0093(11) 0.0248(12) -0.0018(10)
O4 0.0229(9) 0.0292(11) 0.0249(11) 0.0029(8) 0.0098(8) -0.0027(8)
Mo1 0.01724(13) 0.02435(13) 0.01949(16) -0.00147(13) 0.00756(9) -0.00163(12)

loop_
_atom_type_symbol
_atom_type_description
_atom_type_scat_dispersion_real
_atom_type_scat_dispersion_imag
_atom_type_scat_source
C C 0.0033 0.0016 'International Tables Vol C Tables 4.2.6.8 and 6.1.1.4'
H H 0.0000 0.0000 'International Tables Vol C Tables 4.2.6.8 and 6.1.1.4'
N N 0.0061 0.0033 'International Tables Vol C Tables 4.2.6.8 and 6.1.1.4'
O O 0.0106 0.0060 'International Tables Vol C Tables 4.2.6.8 and 6.1.1.4'
Mo Mo -1.6832 0.6857 'International Tables Vol C Tables 4.2.6.8 and 6.1.1.4'

loop_
_geom_angle_atom_site_label_1
_geom_angle_atom_site_label_2
_geom_angle_atom_site_label_3
_geom_angle
N1 C1 C11 115.6(3)
N1 C1 C2 124.9(3)
C11 C1 C2 119.5(3)
C1 C2 H2A 109.5
C1 C2 H2B 109.5
H2A C2 H2B 109.5
C1 C2 H2C 109.5
H2A C2 H2C 109.5
H2B C2 H2C 109.5
C8 C3 C4 122.6(3)
C8 C3 N1 119.9(3)
C4 C3 N1 117.4(3)
C3 C4 C5 117.3(4)
C3 C4 C9 121.7(3)
C5 C4 C9 121.0(4)
C6 C5 C4 121.0(6)
C6 C5 H5 119.5
C4 C5 H5 119.5
C5 C6 C7 120.5(4)
C5 C6 H6 119.8
C7 C6 H6 119.8
C6 C7 C8 120.6(3)
C6 C7 H7 119.7
C8 C7 H7 119.7
C3 C8 C7 118.1(3)
C3 C8 C10 122.2(3)
C7 C8 C10 119.7(3)
C4 C9 H9A 109.5
C4 C9 H9B 109.5
H9A C9 H9B 109.5
C4 C9 H9C 109.5
H9A C9 H9C 109.5
H9B C9 H9C 109.5
C8 C10 H10A 109.5
C8 C10 H10B 109.5
H10A C10 H10B 109.5
C8 C10 H10C 109.5
H10A C10 H10C 109.5
H10B C10 H10C 109.5
N2 C11 C1 115.2(3)
N2 C11 C12 125.3(3)
C1 C11 C12 119.3(3)
C11 C12 H12A 109.5
C11 C12 H12B 109.5
H12A C12 H12B 109.5
C11 C12 H12C 109.5
H12A C12 H12C 109.5
H12B C12 H12C 109.5
C18 C13 C14 121.9(3)
C18 C13 N2 117.4(2)
C14 C13 N2 120.8(3)
C15 C14 C13 117.5(3)
C15 C14 C19 119.9(3)
C13 C14 C19 122.6(3)
C16 C15 C14 121.7(3)
C16 C15 H15 119.2
C14 C15 H15 119.2
C15 C16 C17 119.9(3)
C15 C16 H16 120.0
C17 C16 H16 120.0
C16 C17 C18 120.5(4)
C16 C17 H17 119.7
C18 C17 H17 119.7
C17 C18 C13 118.4(3)
C17 C18 C20 120.5(3)
C13 C18 C20 121.1(3)
C14 C19 H19A 109.5
C14 C19 H19B 109.5
H19A C19 H19B 109.5
C14 C19 H19C 109.5
H19A C19 H19C 109.5
H19B C19 H19C 109.5
C18 C20 H20A 109.5
C18 C20 H20B 109.5
H20A C20 H20B 109.5
C18 C20 H20C 109.5
H20A C20 H20C 109.5
H20B C20 H20C 109.5
O1 C21 Mo1 174.3(3)
O2 C22 Mo1 175.0(3)
O3 C23 Mo1 173.2(2)
O4 C24 N3 123.5(3)
O4 C24 H24 118.2
N3 C24 H24 118.2
N3 C25 H25A 109.5
N3 C25 H25B 109.5
H25A C25 H25B 109.5
N3 C25 H25C 109.5
H25A C25 H25C 109.5
H25B C25 H25C 109.5
N3 C26 H26A 109.5
N3 C26 H26B 109.5
H26A C26 H26B 109.5
N3 C26 H26C 109.5
H26A C26 H26C 109.5
H26B C26 H26C 109.5
C1 N1 C3 120.2(3)
C1 N1 Mo1 118.48(19)
C3 N1 Mo1 121.3(2)
C11 N2 C13 118.1(2)
C11 N2 Mo1 117.41(19)
C13 N2 Mo1 124.51(19)
C24 N3 C25 121.0(3)
C24 N3 C26 121.4(3)
C25 N3 C26 117.5(3)
C24 O4 Mo1 125.7(2)
C21 Mo1 C23 82.07(14)
C21 Mo1 C22 82.49(13)
C23 Mo1 C22 94.42(13)
C21 Mo1 N1 98.86(11)
C23 Mo1 N1 93.77(12)
C22 Mo1 N1 171.81(11)
C21 Mo1 N2 101.80(12)
C23 Mo1 N2 165.42(12)
C22 Mo1 N2 100.00(11)
N1 Mo1 N2 71.81(9)
C21 Mo1 O4 176.39(12)
C23 Mo1 O4 95.31(11)
C22 Mo1 O4 95.28(11)
N1 Mo1 O4 83.75(9)
N2 Mo1 O4 81.35(9)

loop_
_geom_bond_atom_site_label_1
_geom_bond_atom_site_label_2
_geom_bond_distance
C1 N1 1.293(4)
C1 C11 1.476(4)
C1 C2 1.498(4)
C2 H2A 0.9800
C2 H2B 0.9800
C2 H2C 0.9800
C3 C8 1.388(5)
C3 C4 1.405(5)
C3 N1 1.444(4)
C4 C5 1.405(6)
C4 C9 1.499(5)
C5 C6 1.377(7)
C5 H5 0.9500
C6 C7 1.386(5)
C6 H6 0.9500
C7 C8 1.400(4)
C7 H7 0.9500
C8 C10 1.502(5)
C9 H9A 0.9800
C9 H9B 0.9800
C9 H9C 0.9800
C10 H10A 0.9800
C10 H10B 0.9800
C10 H10C 0.9800
C11 N2 1.306(4)
C11 C12 1.496(4)
C12 H12A 0.9800
C12 H12B 0.9800
C12 H12C 0.9800
C13 C18 1.400(5)
C13 C14 1.402(4)
C13 N2 1.442(4)
C14 C15 1.401(4)
C14 C19 1.495(4)
C15 C16 1.373(5)
C15 H15 0.9500
C16 C17 1.394(6)
C16 H16 0.9500
C17 C18 1.398(5)
C17 H17 0.9500
C18 C20 1.508(4)
C19 H19A 0.9800
C19 H19B 0.9800
C19 H19C 0.9800
C20 H20A 0.9800
C20 H20B 0.9800
C20 H20C 0.9800
C21 O1 1.167(4)
C21 Mo1 1.935(3)
C22 O2 1.173(4)
C22 Mo1 1.959(3)
C23 O3 1.161(4)
C23 Mo1 1.956(3)
C24 O4 1.246(4)
C24 N3 1.319(4)
C24 H24 0.9500
C25 N3 1.452(4)
C25 H25A 0.9800
C25 H25B 0.9800
C25 H25C 0.9800
C26 N3 1.458(4)
C26 H26A 0.9800
C26 H26B 0.9800
C26 H26C 0.9800
N1 Mo1 2.199(3)
N2 Mo1 2.217(3)
O4 Mo1 2.249(2)

loop_
_geom_torsion_atom_site_label_1
_geom_torsion_atom_site_label_2
_geom_torsion_atom_site_label_3
_geom_torsion_atom_site_label_4
_geom_torsion
C8 C3 C4 C5 0.2(6)
N1 C3 C4 C5 -177.0(4)
C8 C3 C4 C9 -178.8(3)
N1 C3 C4 C9 4.0(5)
C3 C4 C5 C6 -0.2(8)
C9 C4 C5 C6 178.9(4)
C4 C5 C6 C7 -0.4(8)
C5 C6 C7 C8 1.0(6)
C4 C3 C8 C7 0.3(5)
N1 C3 C8 C7 177.5(3)
C4 C3 C8 C10 -180.0(4)
N1 C3 C8 C10 -2.8(5)
C6 C7 C8 C3 -1.0(5)
C6 C7 C8 C10 179.3(3)
N1 C1 C11 N2 -1.7(4)
C2 C1 C11 N2 174.8(3)
N1 C1 C11 C12 -176.0(3)
C2 C1 C11 C12 0.5(5)
C18 C13 C14 C15 1.0(4)
N2 C13 C14 C15 -179.7(3)
C18 C13 C14 C19 -177.7(3)
N2 C13 C14 C19 1.7(5)
C13 C14 C15 C16 -0.6(5)
C19 C14 C15 C16 178.1(3)
C14 C15 C16 C17 -0.3(5)
C15 C16 C17 C18 0.8(6)
C16 C17 C18 C13 -0.4(5)
C16 C17 C18 C20 -178.5(3)
C14 C13 C18 C17 -0.5(5)
N2 C13 C18 C17 -179.9(3)
C14 C13 C18 C20 177.6(3)
N2 C13 C18 C20 -1.8(4)
C11 C1 N1 C3 171.0(3)
C2 C1 N1 C3 -5.2(5)
C11 C1 N1 Mo1 -8.3(4)
C2 C1 N1 Mo1 175.4(3)
C8 C3 N1 C1 98.6(4)
C4 C3 N1 C1 -84.1(4)
C8 C3 N1 Mo1 -82.1(4)
C4 C3 N1 Mo1 95.2(3)
C1 C11 N2 C13 -170.6(3)
C12 C11 N2 C13 3.3(5)
C1 C11 N2 Mo1 10.7(3)
C12 C11 N2 Mo1 -175.4(3)
C18 C13 N2 C11 91.5(4)
C14 C13 N2 C11 -87.9(3)
C18 C13 N2 Mo1 -89.9(3)
C14 C13 N2 Mo1 90.7(3)
O4 C24 N3 C25 0.8(5)
O4 C24 N3 C26 177.6(3)
N3 C24 O4 Mo1 -170.8(2)
C1 N1 Mo1 C21 109.8(2)
C3 N1 Mo1 C21 -69.6(3)
C1 N1 Mo1 C23 -167.7(2)
C3 N1 Mo1 C23 13.0(3)
C1 N1 Mo1 N2 10.2(2)
C3 N1 Mo1 N2 -169.1(3)
C1 N1 Mo1 O4 -72.7(2)
C3 N1 Mo1 O4 107.9(3)
C11 N2 Mo1 C21 -106.6(2)
C13 N2 Mo1 C21 74.8(2)
C11 N2 Mo1 C23 -2.5(6)
C13 N2 Mo1 C23 178.9(4)
C11 N2 Mo1 C22 169.1(2)
C13 N2 Mo1 C22 -9.5(2)
C11 N2 Mo1 N1 -11.0(2)
C13 N2 Mo1 N1 170.4(2)
C11 N2 Mo1 O4 75.2(2)
C13 N2 Mo1 O4 -103.4(2)
C24 O4 Mo1 C23 -71.2(2)
C24 O4 Mo1 C22 23.8(3)
C24 O4 Mo1 N1 -164.4(2)
C24 O4 Mo1 N2 123.1(2)
